data_4346712
loop_
_publ_author_name
'An, Haiyan'
'Wang, Lin'
'Hu, Ying'
'Xu, Tieqi'
'Hou, Yujiao'

_publ_section_title
;
 Spontaneous Resolution of Evans-Showell-Type Polyoxometalates in
 Constructing Chiral Inorganic-Organic Hybrid Architectures.
;
_journal_issue 1
_journal_name_full 'Inorganic chemistry'
_journal_page_first 144
_journal_page_last 153
_journal_paper_doi 10.1021/acs.inorgchem.5b01994
_journal_volume 55
_journal_year 2016
_chemical_formula_sum 'C32 H58 Co2 Mo10 N4 O57 Zn'
_chemical_formula_weight 2553.45
_space_group_crystal_system triclinic
_space_group_IT_number 1
_space_group_name_Hall 'P 1'
_space_group_name_H-M_alt 'P 1'
_atom_sites_solution_hydrogens geom
_audit_creation_method SHELXL-2014
_cell_angle_alpha 103.337(3)
_cell_angle_beta 94.837(4)
_cell_angle_gamma 104.866(3)
_cell_formula_units_Z 1
_cell_length_a 9.9857(7)
_cell_length_b 13.5087(8)
_cell_length_c 13.6003(8)
_cell_measurement_reflns_used 9269
_cell_measurement_temperature 296(2)
_cell_measurement_theta_max 24.999
_cell_measurement_theta_min 1.616
_cell_volume 1705.16(19)
_computing_structure_refinement 'SHELXL-2014 (Sheldrick, 2014)'
_diffrn_ambient_temperature 296(2)
_diffrn_measured_fraction_theta_full 0.959
_diffrn_measured_fraction_theta_max 0.989
_diffrn_measurement_device_type 'Bruker Smart Apex CCD'
_diffrn_radiation_type MoK\a
_diffrn_radiation_wavelength 0.71073
_diffrn_reflns_av_R_equivalents 0.0154
_diffrn_reflns_av_unetI/netI 0.0294
_diffrn_reflns_Laue_measured_fraction_full 0.959
_diffrn_reflns_Laue_measured_fraction_max 0.989
_diffrn_reflns_limit_h_max 10
_diffrn_reflns_limit_h_min -11
_diffrn_reflns_limit_k_max 16
_diffrn_reflns_limit_k_min -14
_diffrn_reflns_limit_l_max 16
_diffrn_reflns_limit_l_min -14
_diffrn_reflns_number 9269
_diffrn_reflns_point_group_measured_fraction_full 0.540
_diffrn_reflns_point_group_measured_fraction_max 0.558
_diffrn_reflns_theta_full 25.242
_diffrn_reflns_theta_max 24.999
_diffrn_reflns_theta_min 1.616
_exptl_absorpt_coefficient_mu 2.710
_exptl_absorpt_correction_T_max 0.631
_exptl_absorpt_correction_T_min 0.527
_exptl_absorpt_correction_type empirical
_exptl_crystal_colour 'dark green'
_exptl_crystal_density_diffrn 2.487
_exptl_crystal_description block
_exptl_crystal_F_000 1238
_exptl_crystal_size_max 0.24
_exptl_crystal_size_mid 0.21
_exptl_crystal_size_min 0.17
_refine_diff_density_max 1.289
_refine_diff_density_min -0.554
_refine_diff_density_rms 0.089
_refine_ls_abs_structure_details
;
 Classical Flack method preferred over Parsons because s.u. lower.
;
_refine_ls_abs_structure_Flack 0.020(14)
_refine_ls_extinction_method none
_refine_ls_goodness_of_fit_ref 1.039
_refine_ls_hydrogen_treatment constr
_refine_ls_matrix_type full
_refine_ls_number_parameters 955
_refine_ls_number_reflns 6674
_refine_ls_number_restraints 18
_refine_ls_restrained_S_all 1.046
_refine_ls_R_factor_all 0.0221
_refine_ls_R_factor_gt 0.0214
_refine_ls_shift/su_max 0.001
_refine_ls_shift/su_mean 0.000
_refine_ls_structure_factor_coef Fsqd
_refine_ls_weighting_details 'w=1/[\s^2^(Fo^2^)+(0.0371P)^2^+0.3512P] where P=(Fo^2^+2Fc^2^)/3'
_refine_ls_weighting_scheme calc
_refine_ls_wR_factor_gt 0.0574
_refine_ls_wR_factor_ref 0.0581
_reflns_Friedel_coverage 0.127
_reflns_Friedel_fraction_full 0.122
_reflns_Friedel_fraction_max 0.126
_reflns_number_gt 6505
_reflns_number_total 6674
_reflns_threshold_expression 'I > 2\s(I)'
_cod_data_source_file ic5b01994_si_002.cif
_cod_data_source_block 5
_cod_database_code 4346712
_shelx_space_group_comment
;
The symmetry employed for this shelxl refinement is uniquely defined
by the following loop, which should always be used as a source of
symmetry information in preference to the above space-group names.
They are only intended as comments.
;
_shelxl_version_number 2014-3

loop_
_space_group_symop_operation_xyz
'x, y, z'

loop_
_atom_site_label
_atom_site_type_symbol
_atom_site_fract_x
_atom_site_fract_y
_atom_site_fract_z
_atom_site_U_iso_or_equiv
_atom_site_adp_type
_atom_site_occupancy
_atom_site_site_symmetry_order
_atom_site_calc_flag
_atom_site_refinement_flags_posn
_atom_site_refinement_flags_adp
Mo1 Mo 0.34522(5) 1.00276(4) 0.45525(4) 0.01852(13) Uani 1 1 d . .
Mo2 Mo -0.04258(5) 0.81497(4) 0.65482(4) 0.02073(13) Uani 1 1 d . .
Mo3 Mo 0.54797(5) 0.87732(4) 0.65825(4) 0.02048(13) Uani 1 1 d . .
Mo4 Mo 0.27142(6) 0.87479(4) 0.78656(4) 0.02094(13) Uani 1 1 d . .
Mo5 Mo 0.08034(6) 0.58681(4) 0.44934(4) 0.01936(13) Uani 1 1 d . .
Mo6 Mo -0.07967(5) 0.76877(4) 0.40806(4) 0.01782(13) Uani 1 1 d . .
Mo7 Mo 0.14127(6) 0.69809(5) 0.07144(5) 0.02341(14) Uani 1 1 d . .
Mo8 Mo 0.48987(5) 0.80234(4) 0.41092(4) 0.01851(13) Uani 1 1 d . .
Mo9 Mo 0.00647(6) 0.52386(4) 0.20057(5) 0.02331(14) Uani 1 1 d . .
Mo10 Mo 0.31059(6) 0.94233(4) 0.20630(5) 0.02316(14) Uani 1 1 d . .
Co1 Co 0.22979(9) 0.81584(7) 0.53622(7) 0.01540(18) Uani 1 1 d . .
Co2 Co 0.18779(9) 0.76224(7) 0.32411(7) 0.01594(18) Uani 1 1 d . .
Zn1 Zn 0.61368(9) 0.66301(7) -0.03286(7) 0.0319(2) Uani 1 1 d . .
O1 O 0.2238(6) 0.9904(4) 0.1245(4) 0.0345(13) Uani 1 1 d . .
O2 O 0.5099(5) 1.0831(4) 0.4639(4) 0.0295(12) Uani 1 1 d . .
O3 O -0.1640(5) 0.4701(4) 0.2114(5) 0.0355(13) Uani 1 1 d . .
O4 O 0.0141(5) 0.6676(4) 0.3298(4) 0.0193(10) Uani 1 1 d . .
O5 O 0.2669(5) 0.7171(4) 0.4291(4) 0.0201(11) Uani 1 1 d . .
O6 O 0.4824(5) 1.0113(4) 0.2184(5) 0.0352(13) Uani 1 1 d . .
O7 O 0.1935(5) 0.5627(4) 0.5357(4) 0.0266(11) Uani 1 1 d . .
O8 O -0.0805(5) 0.5111(4) 0.4582(4) 0.0323(13) Uani 1 1 d . .
O9 O 0.6143(6) 0.8244(4) 0.7461(4) 0.0336(13) Uani 1 1 d . .
O10 O -0.2277(5) 0.6696(4) 0.3999(4) 0.0269(12) Uani 1 1 d . .
O11 O 0.2731(5) 1.0695(4) 0.5499(4) 0.0268(11) Uani 1 1 d . .
O12 O -0.1150(5) 0.8325(4) 0.3182(4) 0.0307(12) Uani 1 1 d . .
O13 O 0.4863(5) 0.6910(4) 0.3181(4) 0.0291(12) Uani 1 1 d . .
O14 O 0.4075(5) 0.9077(3) 0.5307(4) 0.0180(10) Uani 1 1 d . .
O15 O 0.2006(6) 0.6044(4) -0.0064(5) 0.0364(14) Uani 1 1 d . .
O16 O -0.0836(5) 0.8610(4) 0.5341(4) 0.0229(11) Uani 1 1 d . .
O17 O 0.2118(5) 0.6510(4) 0.2143(4) 0.0205(11) Uani 1 1 d . .
O18 O 0.0507(6) 0.7453(5) -0.0084(4) 0.0375(14) Uani 1 1 d . .
O19 O -0.0698(6) 0.9156(4) 0.7457(4) 0.0319(13) Uani 1 1 d . .
O20 O -0.1806(5) 0.7068(4) 0.6433(4) 0.0316(12) Uani 1 1 d . .
O21 O 0.0506(5) 0.7208(4) 0.5266(4) 0.0197(10) Uani 1 1 d . .
O22 O 0.3460(6) 0.8135(4) 0.8632(4) 0.0297(12) Uani 1 1 d . .
O23 O 0.6782(5) 0.9842(4) 0.6530(4) 0.0279(12) Uani 1 1 d . .
O24 O 0.1070(5) 0.5085(4) 0.3219(4) 0.0246(11) Uani 1 1 d . .
O25 O 0.3148(5) 0.8095(4) 0.1157(4) 0.0268(12) Uani 1 1 d . .
O26 O 0.6377(5) 0.8978(4) 0.4079(4) 0.0284(12) Uani 1 1 d . .
O27 O 0.0506(6) 0.4254(4) 0.1178(5) 0.0390(14) Uani 1 1 d . .
O28 O 0.1196(5) 0.8162(4) 0.2160(4) 0.0211(11) Uani 1 1 d . .
O29 O 0.2637(5) 1.0180(4) 0.3318(4) 0.0270(11) Uani 1 1 d . .
O30 O 0.4452(5) 0.9613(4) 0.7495(4) 0.0228(11) Uani 1 1 d . .
O31 O 0.5457(5) 0.7725(4) 0.5351(4) 0.0236(11) Uani 1 1 d . .
O32 O 0.2372(6) 0.9801(4) 0.8667(4) 0.0332(13) Uani 1 1 d . .
O33 O -0.0206(5) 0.6098(4) 0.1110(4) 0.0264(11) Uani 1 1 d . .
O34 O 0.0919(5) 0.7758(4) 0.7412(4) 0.0247(11) Uani 1 1 d . .
O35 O 0.1516(5) 0.8613(3) 0.4316(4) 0.0174(10) Uani 1 1 d . .
O36 O 0.1782(5) 0.9110(4) 0.6460(4) 0.0199(11) Uani 1 1 d . .
O37 O 0.3647(5) 0.8623(4) 0.3342(4) 0.0188(10) Uani 1 1 d . .
O38 O 0.3252(5) 0.7769(4) 0.6445(4) 0.0186(10) Uani 1 1 d . .
O39 O -0.0274(6) 0.0933(5) 0.2479(6) 0.0535(18) Uani 1 1 d . .
O40 O -0.1385(6) 0.2109(5) 0.3116(6) 0.0574(18) Uani 1 1 d . .
O41 O 0.4682(6) 0.5017(5) -0.3250(5) 0.0517(17) Uani 1 1 d . .
O42 O 0.5595(6) 0.3688(4) -0.3768(5) 0.0441(15) Uani 1 1 d . .
O43 O 0.5324(8) 0.3212(5) -0.1508(6) 0.064(2) Uani 1 1 d . .
O44 O 0.4376(6) 0.1492(5) -0.2158(6) 0.0533(17) Uani 1 1 d . .
O45 O 0.1571(12) 0.2118(7) 0.0510(7) 0.081(3) Uani 1 1 d . .
O46 O 0.2889(8) 0.3734(8) 0.1146(7) 0.078(2) Uani 1 1 d . .
O1W O 0.7646(6) 0.6969(5) 0.0935(5) 0.0461(15) Uani 1 1 d . .
O2W O 0.6796(6) 0.5337(4) -0.1041(5) 0.0450(15) Uani 1 1 d . .
O3W O 0.5588(6) 0.7956(4) 0.0479(5) 0.0401(14) Uani 1 1 d . .
O4W O 0.7581(6) 0.7546(5) -0.1059(5) 0.0415(14) Uani 1 1 d . .
O5W O 0.4632(6) 0.5546(4) 0.0213(5) 0.0420(14) Uani 1 1 d . .
O6W O 0.4531(6) 0.6430(4) -0.1493(5) 0.0414(14) Uani 1 1 d . .
OW1 O -0.2727(6) -0.0556(4) 0.2213(5) 0.0419(14) Uani 1 1 d . .
OW2 O 0.9818(6) -0.0399(5) -0.0259(5) 0.0484(16) Uani 1 1 d . .
OW3 O 0.5958(8) 0.5440(7) 0.1983(5) 0.075(2) Uani 1 1 d . .
OW4 O 0.7941(6) 0.5260(4) -0.2877(5) 0.0467(15) Uani 1 1 d . .
OW5 O 0.0783(7) 0.5739(5) 0.7703(5) 0.0519(17) Uani 1 1 d . .
C1 C -0.0317(8) 0.1895(6) 0.2943(7) 0.0368(19) Uani 1 1 d . .
C2 C 0.1075(8) 0.2696(6) 0.3236(7) 0.0364(19) Uani 1 1 d . .
H2A H 0.1113 0.3408 0.3471 0.044 Uiso 1 1 calc R U
C3 C 0.2258(8) 0.2444(6) 0.3179(6) 0.0309(17) Uani 1 1 d . .
H3A H 0.2196 0.1731 0.2912 0.037 Uiso 1 1 calc R U
C4 C 0.3684(7) 0.3195(6) 0.3502(6) 0.0264(15) Uani 1 1 d . .
C5 C 0.4837(8) 0.2813(6) 0.3382(7) 0.0352(18) Uani 1 1 d . .
H5A H 0.4720 0.2092 0.3114 0.042 Uiso 1 1 calc R U
C6 C 0.6176(8) 0.3523(7) 0.3670(7) 0.040(2) Uani 1 1 d . .
H6A H 0.6963 0.3286 0.3572 0.048 Uiso 1 1 calc R U
C7 C 0.5238(8) 0.4936(6) 0.4243(7) 0.040(2) Uani 1 1 d . .
H7A H 0.5395 0.5652 0.4562 0.048 Uiso 1 1 calc R U
C8 C 0.3895(8) 0.4278(6) 0.3933(7) 0.0347(18) Uani 1 1 d . .
H8A H 0.3133 0.4551 0.4008 0.042 Uiso 1 1 calc R U
C9 C 0.4524(8) 0.4087(6) -0.3602(6) 0.0316(17) Uani 1 1 d . .
C10 C 0.3167(8) 0.3258(6) -0.3949(6) 0.0350(18) Uani 1 1 d . .
H10A H 0.3145 0.2550 -0.4186 0.042 Uiso 1 1 calc R U
C11 C 0.1973(8) 0.3527(6) -0.3923(6) 0.0331(18) Uani 1 1 d . .
H11A H 0.2034 0.4242 -0.3682 0.040 Uiso 1 1 calc R U
C12 C 0.0563(8) 0.2770(6) -0.4250(7) 0.0335(18) Uani 1 1 d . .
C13 C -0.0612(9) 0.3152(7) -0.4224(7) 0.0388(19) Uani 1 1 d . .
H13A H -0.0494 0.3878 -0.4003 0.047 Uiso 1 1 calc R U
C14 C -0.1939(9) 0.2463(8) -0.4523(8) 0.048(2) Uani 1 1 d . .
H14A H -0.2719 0.2719 -0.4536 0.058 Uiso 1 1 calc R U
C15 C -0.1015(8) 0.1020(7) -0.4820(8) 0.045(2) Uani 1 1 d . .
H15A H -0.1166 0.0289 -0.5022 0.053 Uiso 1 1 calc R U
C16 C 0.0318(8) 0.1679(6) -0.4548(7) 0.040(2) Uani 1 1 d . .
H16A H 0.1072 0.1393 -0.4562 0.048 Uiso 1 1 calc R U
C17 C 0.5457(8) 0.2335(6) -0.1846(6) 0.0337(17) Uani 1 1 d . .
C18 C 0.6838(9) 0.2115(8) -0.1943(8) 0.049(2) Uani 1 1 d . .
H18A H 0.6842 0.1429 -0.2266 0.059 Uiso 1 1 calc R U
C19 C 0.8059(10) 0.2847(8) -0.1594(8) 0.053(2) Uani 1 1 d . .
H19A H 0.8041 0.3533 -0.1287 0.064 Uiso 1 1 calc R U
C20 C 0.9404(10) 0.2663(7) -0.1651(7) 0.043(2) Uani 1 1 d . .
C21 C 0.9612(9) 0.1665(7) -0.1990(7) 0.041(2) Uani 1 1 d . .
H21A H 0.8855 0.1056 -0.2199 0.050 Uiso 1 1 calc R U
C22 C 1.0943(10) 0.1605(8) -0.2005(8) 0.050(2) Uani 1 1 d . .
H22A H 1.1091 0.0940 -0.2210 0.060 Uiso 1 1 calc R U
C23 C 1.1913(12) 0.3420(11) -0.1393(9) 0.072(4) Uani 1 1 d . .
H23A H 1.2703 0.4005 -0.1182 0.086 Uiso 1 1 calc R U
C24 C 1.0630(11) 0.3567(7) -0.1339(8) 0.053(3) Uani 1 1 d . .
H24A H 1.0539 0.4246 -0.1102 0.063 Uiso 1 1 calc R U
C25 C 0.2737(14) 0.2749(16) 0.0795(10) 0.077(4) Uani 1 1 d D .
C26 C 0.4246(14) 0.2724(12) 0.0856(12) 0.112(5) Uani 1 1 d D U
H26A H 0.4984 0.3337 0.1122 0.135 Uiso 1 1 calc R U
C27 C 0.4460(13) 0.1824(12) 0.0528(10) 0.089(4) Uani 1 1 d D U
H27A H 0.3670 0.1243 0.0293 0.107 Uiso 1 1 calc R U
C28 C 0.5825(8) 0.1609(8) 0.0482(7) 0.041(2) Uani 1 1 d D .
C29 C 0.5640(9) 0.0551(7) 0.0055(7) 0.045(2) Uani 1 1 d . .
H29A H 0.4741 0.0084 -0.0129 0.054 Uiso 1 1 calc R U
C30 C 0.6788(11) 0.0182(7) -0.0100(7) 0.049(2) Uani 1 1 d . .
H30A H 0.6668 -0.0536 -0.0391 0.059 Uiso 1 1 calc R U
C31 C 0.8283(9) 0.1872(8) 0.0582(7) 0.048(2) Uani 1 1 d . .
H31A H 0.9192 0.2322 0.0772 0.057 Uiso 1 1 calc R U
C32 C 0.7193(11) 0.2276(7) 0.0739(7) 0.049(2) Uani 1 1 d . .
H32A H 0.7354 0.3000 0.1018 0.059 Uiso 1 1 calc R U
N1 N 0.6313(6) 0.4537(5) 0.4084(6) 0.0375(16) Uani 1 1 d . .
H1A H 0.7147 0.4965 0.4260 0.045 Uiso 1 1 calc R U
N2 N -0.2089(7) 0.1418(6) -0.4797(6) 0.0413(18) Uani 1 1 d . .
H2B H -0.2922 0.0988 -0.4964 0.050 Uiso 1 1 calc R U
N3 N 1.2069(9) 0.2479(9) -0.1732(7) 0.064(3) Uani 1 1 d . .
H3B H 1.2895 0.2411 -0.1784 0.077 Uiso 1 1 calc R U
N4 N 0.8089(8) 0.0863(6) 0.0171(6) 0.0426(18) Uani 1 1 d . .
H4A H 0.8803 0.0628 0.0070 0.051 Uiso 1 1 calc R U

loop_
_atom_site_aniso_label
_atom_site_aniso_U_11
_atom_site_aniso_U_22
_atom_site_aniso_U_33
_atom_site_aniso_U_23
_atom_site_aniso_U_13
_atom_site_aniso_U_12
Mo1 0.0152(3) 0.0144(3) 0.0252(3) 0.0040(2) 0.0014(2) 0.0045(2)
Mo2 0.0151(3) 0.0243(3) 0.0233(3) 0.0056(3) 0.0039(2) 0.0068(2)
Mo3 0.0133(3) 0.0235(3) 0.0234(3) 0.0041(3) -0.0001(2) 0.0058(2)
Mo4 0.0194(3) 0.0239(3) 0.0193(3) 0.0032(3) 0.0016(2) 0.0085(2)
Mo5 0.0179(3) 0.0139(3) 0.0261(3) 0.0047(2) 0.0013(2) 0.0053(2)
Mo6 0.0128(3) 0.0169(3) 0.0233(3) 0.0034(2) 0.0007(2) 0.0057(2)
Mo7 0.0201(3) 0.0270(3) 0.0207(3) 0.0011(3) 0.0012(2) 0.0078(2)
Mo8 0.0135(3) 0.0206(3) 0.0227(3) 0.0049(2) 0.0029(2) 0.0078(2)
Mo9 0.0228(3) 0.0162(3) 0.0269(3) -0.0003(2) -0.0010(2) 0.0055(2)
Mo10 0.0218(3) 0.0221(3) 0.0266(4) 0.0086(3) 0.0043(2) 0.0058(2)
Co1 0.0117(4) 0.0148(4) 0.0190(5) 0.0025(3) 0.0011(3) 0.0048(3)
Co2 0.0139(4) 0.0144(4) 0.0184(5) 0.0020(3) 0.0007(3) 0.0046(3)
Zn1 0.0263(4) 0.0303(4) 0.0391(5) 0.0077(4) 0.0020(4) 0.0105(4)
O1 0.038(3) 0.038(3) 0.033(3) 0.016(3) 0.004(2) 0.015(3)
O2 0.018(2) 0.022(3) 0.046(4) 0.009(2) 0.002(2) 0.001(2)
O3 0.025(3) 0.028(3) 0.044(4) 0.000(3) 0.001(2) -0.001(2)
O4 0.016(2) 0.015(2) 0.023(3) 0.002(2) -0.0006(19) 0.0023(19)
O5 0.012(2) 0.017(3) 0.029(3) 0.002(2) -0.0013(19) 0.0038(19)
O6 0.027(3) 0.032(3) 0.040(3) 0.008(3) 0.008(2) -0.002(2)
O7 0.023(3) 0.026(3) 0.034(3) 0.012(2) -0.001(2) 0.011(2)
O8 0.026(3) 0.025(3) 0.045(4) 0.010(2) 0.008(2) 0.004(2)
O9 0.029(3) 0.044(3) 0.030(3) 0.011(3) 0.000(2) 0.016(2)
O10 0.018(2) 0.024(3) 0.037(3) 0.006(2) 0.005(2) 0.003(2)
O11 0.030(3) 0.021(3) 0.027(3) 0.001(2) 0.001(2) 0.010(2)
O12 0.027(3) 0.036(3) 0.035(3) 0.011(2) 0.004(2) 0.015(2)
O13 0.029(3) 0.030(3) 0.030(3) 0.003(2) 0.003(2) 0.014(2)
O14 0.014(2) 0.016(2) 0.024(3) 0.003(2) -0.0006(19) 0.0065(18)
O15 0.033(3) 0.031(3) 0.040(3) -0.004(3) 0.008(3) 0.010(2)
O16 0.019(2) 0.018(2) 0.031(3) 0.001(2) 0.002(2) 0.0086(19)
O17 0.015(2) 0.022(2) 0.023(3) 0.001(2) 0.0004(19) 0.0068(19)
O18 0.034(3) 0.051(4) 0.027(3) 0.011(3) -0.004(2) 0.014(3)
O19 0.032(3) 0.040(3) 0.027(3) 0.003(2) 0.007(2) 0.019(2)
O20 0.020(2) 0.035(3) 0.040(3) 0.009(3) 0.004(2) 0.007(2)
O21 0.017(2) 0.022(3) 0.020(3) 0.006(2) 0.0037(19) 0.006(2)
O22 0.033(3) 0.036(3) 0.024(3) 0.010(2) 0.000(2) 0.014(2)
O23 0.020(2) 0.026(3) 0.031(3) 0.004(2) 0.002(2) -0.001(2)
O24 0.026(3) 0.017(2) 0.030(3) 0.002(2) 0.001(2) 0.010(2)
O25 0.019(2) 0.032(3) 0.029(3) 0.007(2) 0.003(2) 0.008(2)
O26 0.016(2) 0.034(3) 0.036(3) 0.013(2) 0.005(2) 0.003(2)
O27 0.045(3) 0.024(3) 0.043(4) -0.006(3) 0.001(3) 0.015(3)
O28 0.023(2) 0.020(3) 0.022(3) 0.006(2) 0.001(2) 0.008(2)
O29 0.025(3) 0.024(3) 0.031(3) 0.007(2) -0.001(2) 0.009(2)
O30 0.020(2) 0.019(2) 0.026(3) 0.003(2) 0.000(2) 0.003(2)
O31 0.022(2) 0.021(2) 0.029(3) 0.004(2) 0.004(2) 0.010(2)
O32 0.031(3) 0.033(3) 0.032(3) -0.003(2) 0.006(2) 0.013(2)
O33 0.018(2) 0.034(3) 0.027(3) 0.006(2) 0.000(2) 0.009(2)
O34 0.025(3) 0.024(3) 0.024(3) 0.007(2) 0.002(2) 0.006(2)
O35 0.020(2) 0.014(2) 0.018(2) 0.0013(19) 0.0036(19) 0.0054(19)
O36 0.016(2) 0.020(2) 0.024(3) 0.004(2) 0.001(2) 0.0061(19)
O37 0.017(2) 0.015(2) 0.024(3) 0.004(2) 0.0035(19) 0.0042(19)
O38 0.014(2) 0.023(2) 0.017(2) 0.003(2) -0.0010(18) 0.0050(19)
O39 0.032(3) 0.036(3) 0.083(5) 0.004(3) 0.005(3) 0.004(3)
O40 0.032(3) 0.055(4) 0.081(5) 0.006(4) 0.008(3) 0.015(3)
O41 0.039(3) 0.035(3) 0.066(5) -0.008(3) 0.002(3) 0.007(3)
O42 0.030(3) 0.035(3) 0.061(4) 0.001(3) 0.009(3) 0.009(2)
O43 0.074(5) 0.035(4) 0.089(6) 0.012(4) 0.025(4) 0.023(3)
O44 0.038(4) 0.050(4) 0.067(5) 0.007(3) 0.009(3) 0.011(3)
O45 0.129(8) 0.060(5) 0.072(6) 0.017(4) 0.031(6) 0.052(5)
O46 0.039(4) 0.092(6) 0.097(7) 0.018(5) 0.015(4) 0.014(4)
O1W 0.040(3) 0.056(4) 0.044(4) 0.003(3) 0.000(3) 0.028(3)
O2W 0.043(3) 0.030(3) 0.064(4) 0.008(3) 0.013(3) 0.018(3)
O3W 0.031(3) 0.036(3) 0.050(4) 0.002(3) 0.000(3) 0.014(2)
O4W 0.032(3) 0.045(3) 0.047(4) 0.018(3) 0.005(3) 0.005(3)
O5W 0.032(3) 0.040(3) 0.054(4) 0.018(3) 0.010(3) 0.004(3)
O6W 0.042(3) 0.038(3) 0.043(4) 0.007(3) -0.006(3) 0.017(3)
OW1 0.033(3) 0.040(3) 0.045(4) 0.017(3) -0.007(3) -0.004(3)
OW2 0.044(4) 0.059(4) 0.053(4) 0.018(3) 0.016(3) 0.030(3)
OW3 0.075(5) 0.116(6) 0.039(4) -0.005(4) -0.008(4) 0.061(5)
OW4 0.037(3) 0.036(3) 0.061(4) 0.012(3) 0.006(3) 0.002(3)
OW5 0.056(4) 0.037(3) 0.054(4) 0.010(3) -0.002(3) 0.003(3)
C1 0.035(5) 0.034(4) 0.041(5) 0.014(4) 0.000(4) 0.008(4)
C2 0.031(4) 0.026(4) 0.049(5) 0.006(4) 0.000(4) 0.009(3)
C3 0.026(4) 0.029(4) 0.035(5) 0.009(3) 0.001(3) 0.006(3)
C4 0.025(4) 0.024(4) 0.031(4) 0.009(3) 0.004(3) 0.008(3)
C5 0.029(4) 0.035(4) 0.044(5) 0.010(4) 0.004(4) 0.013(3)
C6 0.023(4) 0.049(5) 0.051(6) 0.019(4) 0.007(3) 0.011(4)
C7 0.035(4) 0.031(4) 0.050(5) 0.012(4) 0.005(4) -0.001(4)
C8 0.029(4) 0.029(4) 0.047(5) 0.012(4) 0.008(4) 0.008(3)
C9 0.028(4) 0.032(4) 0.031(4) 0.004(3) 0.004(3) 0.005(3)
C10 0.034(4) 0.024(4) 0.042(5) 0.005(3) 0.007(4) 0.004(3)
C11 0.035(4) 0.022(4) 0.043(5) 0.009(3) 0.001(4) 0.011(3)
C12 0.026(4) 0.036(4) 0.046(5) 0.020(4) 0.004(3) 0.012(3)
C13 0.039(5) 0.037(4) 0.044(5) 0.008(4) 0.002(4) 0.021(4)
C14 0.027(4) 0.064(6) 0.061(6) 0.025(5) 0.008(4) 0.019(4)
C15 0.028(4) 0.030(4) 0.071(7) 0.012(4) 0.001(4) 0.003(3)
C16 0.021(4) 0.039(5) 0.064(6) 0.016(4) 0.006(4) 0.013(3)
C17 0.036(4) 0.031(4) 0.035(5) 0.014(4) 0.007(3) 0.008(3)
C18 0.045(5) 0.048(5) 0.053(6) 0.005(4) 0.012(4) 0.018(4)
C19 0.044(5) 0.042(5) 0.064(7) 0.007(5) 0.002(5) 0.005(4)
C20 0.054(5) 0.051(5) 0.036(5) 0.019(4) 0.015(4) 0.027(4)
C21 0.041(5) 0.034(4) 0.048(5) 0.009(4) 0.001(4) 0.013(4)
C22 0.048(5) 0.048(5) 0.056(6) 0.011(5) 0.012(5) 0.018(5)
C23 0.043(6) 0.095(10) 0.055(7) 0.022(7) -0.005(5) -0.017(6)
C24 0.061(6) 0.037(5) 0.045(6) 0.000(4) -0.002(5) -0.001(5)
C25 0.071(8) 0.159(15) 0.048(7) 0.062(9) 0.026(6) 0.076(10)
C26 0.128(10) 0.127(10) 0.080(8) 0.038(8) 0.013(7) 0.025(8)
C27 0.122(9) 0.104(8) 0.060(7) 0.037(6) 0.023(6) 0.045(7)
C28 0.038(4) 0.062(6) 0.032(5) 0.021(4) 0.007(4) 0.023(4)
C29 0.033(5) 0.052(6) 0.035(5) 0.003(4) 0.002(4) -0.004(4)
C30 0.067(6) 0.023(4) 0.047(6) -0.004(4) 0.008(5) 0.005(4)
C31 0.027(4) 0.054(6) 0.050(6) 0.010(5) -0.006(4) -0.003(4)
C32 0.069(7) 0.030(5) 0.044(6) -0.001(4) 0.004(5) 0.016(4)
N1 0.020(3) 0.039(4) 0.052(5) 0.016(3) 0.007(3) 0.001(3)
N2 0.017(3) 0.056(5) 0.054(5) 0.024(4) 0.005(3) 0.006(3)
N3 0.035(4) 0.112(8) 0.046(5) 0.034(6) 0.004(4) 0.009(5)
N4 0.044(4) 0.055(5) 0.043(5) 0.020(4) 0.013(3) 0.030(4)

loop_
_atom_type_symbol
_atom_type_description
_atom_type_scat_dispersion_real
_atom_type_scat_dispersion_imag
_atom_type_scat_source
C C 0.0033 0.0016 'International Tables Vol C Tables 4.2.6.8 and 6.1.1.4'
H H 0.0000 0.0000 'International Tables Vol C Tables 4.2.6.8 and 6.1.1.4'
N N 0.0061 0.0033 'International Tables Vol C Tables 4.2.6.8 and 6.1.1.4'
O O 0.0106 0.0060 'International Tables Vol C Tables 4.2.6.8 and 6.1.1.4'
Co Co 0.3494 0.9721 'International Tables Vol C Tables 4.2.6.8 and 6.1.1.4'
Zn Zn 0.2839 1.4301 'International Tables Vol C Tables 4.2.6.8 and 6.1.1.4'
Mo Mo -1.6832 0.6857 'International Tables Vol C Tables 4.2.6.8 and 6.1.1.4'

loop_
_geom_angle_atom_site_label_1
_geom_angle_atom_site_label_2
_geom_angle_atom_site_label_3
_geom_angle
O2 Mo1 O11 104.9(3)
O2 Mo1 O29 99.3(2)
O11 Mo1 O29 106.0(2)
O2 Mo1 O14 94.3(2)
O11 Mo1 O14 98.4(2)
O29 Mo1 O14 147.7(2)
O2 Mo1 O37 97.4(2)
O11 Mo1 O37 156.9(2)
O29 Mo1 O37 75.5(2)
O14 Mo1 O37 73.80(19)
O2 Mo1 O35 165.2(2)
O11 Mo1 O35 87.4(2)
O29 Mo1 O35 84.60(19)
O14 Mo1 O35 75.65(18)
O37 Mo1 O35 69.64(16)
O2 Mo1 Co1 133.13(18)
O11 Mo1 Co1 84.57(17)
O29 Mo1 Co1 122.43(15)
O14 Mo1 Co1 38.95(13)
O37 Mo1 Co1 75.79(12)
O35 Mo1 Co1 38.59(12)
O20 Mo2 O19 106.4(3)
O20 Mo2 O16 103.1(2)
O19 Mo2 O16 99.5(2)
O20 Mo2 O34 97.1(2)
O19 Mo2 O34 98.0(2)
O16 Mo2 O34 148.1(2)
O20 Mo2 O36 158.6(2)
O19 Mo2 O36 93.4(2)
O16 Mo2 O36 80.94(19)
O34 Mo2 O36 71.58(19)
O20 Mo2 O21 91.1(2)
O19 Mo2 O21 162.3(2)
O16 Mo2 O21 73.88(19)
O34 Mo2 O21 81.4(2)
O36 Mo2 O21 69.64(17)
O23 Mo3 O9 106.1(3)
O23 Mo3 O31 103.4(2)
O9 Mo3 O31 99.9(2)
O23 Mo3 O30 95.4(2)
O9 Mo3 O30 97.8(2)
O31 Mo3 O30 149.4(2)
O23 Mo3 O38 156.6(2)
O9 Mo3 O38 94.9(2)
O31 Mo3 O38 82.43(19)
O30 Mo3 O38 71.29(18)
O23 Mo3 O14 89.4(2)
O9 Mo3 O14 164.3(2)
O31 Mo3 O14 73.81(19)
O30 Mo3 O14 82.60(19)
O38 Mo3 O14 70.28(16)
O32 Mo4 O22 106.2(3)
O32 Mo4 O34 103.2(2)
O22 Mo4 O34 100.6(2)
O32 Mo4 O30 95.3(2)
O22 Mo4 O30 99.3(2)
O34 Mo4 O30 147.7(2)
O32 Mo4 O36 92.3(2)
O22 Mo4 O36 161.5(2)
O34 Mo4 O36 73.16(19)
O30 Mo4 O36 79.93(19)
O32 Mo4 O38 159.2(2)
O22 Mo4 O38 91.9(2)
O34 Mo4 O38 82.9(2)
O30 Mo4 O38 71.23(19)
O36 Mo4 O38 70.23(17)
O8 Mo5 O7 104.9(3)
O8 Mo5 O24 99.6(2)
O7 Mo5 O24 103.8(2)
O8 Mo5 O21 94.0(2)
O7 Mo5 O21 102.4(2)
O24 Mo5 O21 146.1(2)
O8 Mo5 O5 165.7(2)
O7 Mo5 O5 87.1(2)
O24 Mo5 O5 84.6(2)
O21 Mo5 O5 75.61(18)
O8 Mo5 O4 98.8(2)
O7 Mo5 O4 156.1(2)
O24 Mo5 O4 73.76(19)
O21 Mo5 O4 73.58(19)
O5 Mo5 O4 69.08(17)
O8 Mo5 Co1 132.52(18)
O7 Mo5 Co1 86.76(17)
O24 Mo5 Co1 122.43(15)
O21 Mo5 Co1 38.68(14)
O5 Mo5 Co1 38.90(12)
O4 Mo5 Co1 75.52(12)
O10 Mo6 O12 106.0(2)
O10 Mo6 O16 100.3(2)
O12 Mo6 O16 104.9(2)
O10 Mo6 O4 92.0(2)
O12 Mo6 O4 100.8(2)
O16 Mo6 O4 147.0(2)
O10 Mo6 O35 161.1(2)
O12 Mo6 O35 89.9(2)
O16 Mo6 O35 85.03(19)
O4 Mo6 O35 74.67(18)
O10 Mo6 O21 95.0(2)
O12 Mo6 O21 158.4(2)
O16 Mo6 O21 75.37(19)
O4 Mo6 O21 73.12(19)
O35 Mo6 O21 68.60(17)
O10 Mo6 Co2 130.15(17)
O12 Mo6 Co2 87.52(17)
O16 Mo6 Co2 122.67(15)
O4 Mo6 Co2 38.20(13)
O35 Mo6 Co2 38.44(11)
O21 Mo6 Co2 74.98(12)
O18 Mo7 O15 105.4(3)
O18 Mo7 O25 102.5(3)
O15 Mo7 O25 98.9(2)
O18 Mo7 O33 96.6(2)
O15 Mo7 O33 101.5(2)
O25 Mo7 O33 147.0(2)
O18 Mo7 O28 94.1(2)
O15 Mo7 O28 159.9(2)
O25 Mo7 O28 71.5(2)
O33 Mo7 O28 80.7(2)
O18 Mo7 O17 160.5(2)
O15 Mo7 O17 91.9(2)
O25 Mo7 O17 83.0(2)
O33 Mo7 O17 70.82(19)
O28 Mo7 O17 69.72(16)
O26 Mo8 O13 106.7(3)
O26 Mo8 O31 99.1(2)
O13 Mo8 O31 104.3(2)
O26 Mo8 O37 93.5(2)
O13 Mo8 O37 100.0(2)
O31 Mo8 O37 148.0(2)
O26 Mo8 O14 95.8(2)
O13 Mo8 O14 157.1(2)
O31 Mo8 O14 75.58(19)
O37 Mo8 O14 73.99(19)
O26 Mo8 O5 162.9(2)
O13 Mo8 O5 87.9(2)
O31 Mo8 O5 85.35(19)
O37 Mo8 O5 74.90(18)
O14 Mo8 O5 69.20(17)
O26 Mo8 Co2 131.81(17)
O13 Mo8 Co2 86.10(18)
O31 Mo8 Co2 122.96(15)
O37 Mo8 Co2 38.34(13)
O14 Mo8 Co2 75.54(12)
O5 Mo8 Co2 38.36(12)
O3 Mo9 O27 105.1(3)
O3 Mo9 O33 99.2(2)
O27 Mo9 O33 100.0(3)
O3 Mo9 O24 102.4(3)
O27 Mo9 O24 95.0(3)
O33 Mo9 O24 149.5(2)
O3 Mo9 O17 158.5(2)
O27 Mo9 O17 95.8(2)
O33 Mo9 O17 71.70(19)
O24 Mo9 O17 80.44(19)
O3 Mo9 O4 89.1(2)
O27 Mo9 O4 163.5(2)
O33 Mo9 O4 85.7(2)
O24 Mo9 O4 73.36(19)
O17 Mo9 O4 71.09(17)
O1 Mo10 O6 105.2(3)
O1 Mo10 O29 97.6(2)
O6 Mo10 O29 99.7(3)
O1 Mo10 O25 100.5(3)
O6 Mo10 O25 98.9(2)
O29 Mo10 O25 149.6(2)
O1 Mo10 O28 94.3(2)
O6 Mo10 O28 159.9(2)
O29 Mo10 O28 82.2(2)
O25 Mo10 O28 72.30(19)
O1 Mo10 O37 162.9(2)
O6 Mo10 O37 90.6(2)
O29 Mo10 O37 72.76(19)
O25 Mo10 O37 83.17(19)
O28 Mo10 O37 70.70(16)
O35 Co1 O5 84.1(2)
O35 Co1 O21 86.8(2)
O5 Co1 O21 89.0(2)
O35 Co1 O14 88.7(2)
O5 Co1 O14 86.5(2)
O21 Co1 O14 174.0(2)
O35 Co1 O36 95.5(2)
O5 Co1 O36 175.9(2)
O21 Co1 O36 86.9(2)
O14 Co1 O36 97.6(2)
O35 Co1 O38 175.3(2)
O5 Co1 O38 95.8(2)
O21 Co1 O38 97.8(2)
O14 Co1 O38 86.6(2)
O36 Co1 O38 84.8(2)
O35 Co1 Co2 42.08(14)
O5 Co1 Co2 42.05(15)
O21 Co1 Co2 87.04(15)
O14 Co1 Co2 86.95(15)
O36 Co1 Co2 137.42(15)
O38 Co1 Co2 137.73(15)
O35 Co1 Mo5 95.63(14)
O5 Co1 Mo5 50.54(15)
O21 Co1 Mo5 40.92(15)
O14 Co1 Mo5 135.81(14)
O36 Co1 Mo5 125.53(14)
O38 Co1 Mo5 87.90(14)
Co2 Co1 Mo5 68.65(3)
O35 Co1 Mo1 49.81(14)
O5 Co1 Mo1 95.10(15)
O21 Co1 Mo1 135.47(15)
O14 Co1 Mo1 41.27(14)
O36 Co1 Mo1 87.75(14)
O38 Co1 Mo1 125.63(14)
Co2 Co1 Mo1 68.12(3)
Mo5 Co1 Mo1 136.76(4)
O5 Co2 O35 83.9(2)
O5 Co2 O4 87.6(2)
O35 Co2 O4 87.9(2)
O5 Co2 O37 88.0(2)
O35 Co2 O37 87.1(2)
O4 Co2 O37 173.7(2)
O5 Co2 O17 95.2(2)
O35 Co2 O17 175.2(2)
O4 Co2 O17 87.4(2)
O37 Co2 O17 97.5(2)
O5 Co2 O28 175.7(2)
O35 Co2 O28 96.0(2)
O4 Co2 O28 96.6(2)
O37 Co2 O28 87.7(2)
O17 Co2 O28 85.2(2)
O5 Co2 Co1 42.02(15)
O35 Co2 Co1 41.91(14)
O4 Co2 Co1 86.85(15)
O37 Co2 Co1 86.91(15)
O17 Co2 Co1 137.01(15)
O28 Co2 Co1 137.78(15)
O5 Co2 Mo6 96.04(15)
O35 Co2 Mo6 49.34(15)
O4 Co2 Mo6 41.02(15)
O37 Co2 Mo6 135.19(15)
O17 Co2 Mo6 126.28(14)
O28 Co2 Mo6 87.12(15)
Co1 Co2 Mo6 68.30(3)
O5 Co2 Mo8 49.58(15)
O35 Co2 Mo8 95.18(15)
O4 Co2 Mo8 136.22(15)
O37 Co2 Mo8 40.73(14)
O17 Co2 Mo8 87.75(14)
O28 Co2 Mo8 126.23(15)
Co1 Co2 Mo8 68.12(3)
Mo6 Co2 Mo8 136.40(4)
O6W Zn1 O1W 173.1(2)
O6W Zn1 O2W 96.2(2)
O1W Zn1 O2W 90.7(2)
O6W Zn1 O3W 88.0(2)
O1W Zn1 O3W 85.2(2)
O2W Zn1 O3W 175.9(2)
O6W Zn1 O5W 85.5(2)
O1W Zn1 O5W 93.9(2)
O2W Zn1 O5W 86.9(2)
O3W Zn1 O5W 93.4(2)
O6W Zn1 O4W 90.2(2)
O1W Zn1 O4W 91.1(2)
O2W Zn1 O4W 86.9(2)
O3W Zn1 O4W 93.0(2)
O5W Zn1 O4W 172.1(2)
Co2 O4 Mo6 100.8(2)
Co2 O4 Mo9 101.4(2)
Mo6 O4 Mo9 150.8(2)
Co2 O4 Mo5 101.1(2)
Mo6 O4 Mo5 103.2(2)
Mo9 O4 Mo5 90.96(17)
Co1 O5 Co2 95.9(2)
Co1 O5 Mo5 90.6(2)
Co2 O5 Mo5 101.9(2)
Co1 O5 Mo8 102.1(2)
Co2 O5 Mo8 92.1(2)
Mo5 O5 Mo8 160.2(2)
Co1 O14 Mo1 99.8(2)
Co1 O14 Mo8 102.0(2)
Mo1 O14 Mo8 103.2(2)
Co1 O14 Mo3 100.90(19)
Mo1 O14 Mo3 152.5(2)
Mo8 O14 Mo3 90.01(16)
Mo6 O16 Mo2 116.2(2)
Co2 O17 Mo9 100.1(2)
Co2 O17 Mo7 102.5(2)
Mo9 O17 Mo7 93.85(18)
Co1 O21 Mo5 100.4(2)
Co1 O21 Mo6 101.4(2)
Mo5 O21 Mo6 104.1(2)
Co1 O21 Mo2 101.7(2)
Mo5 O21 Mo2 151.3(2)
Mo6 O21 Mo2 89.15(17)
Mo5 O24 Mo9 116.9(2)
Mo7 O25 Mo10 117.6(2)
Co2 O28 Mo10 102.1(2)
Co2 O28 Mo7 102.5(2)
Mo10 O28 Mo7 93.54(18)
Mo1 O29 Mo10 117.3(3)
Mo4 O30 Mo3 115.1(2)
Mo8 O31 Mo3 115.9(2)
Mo9 O33 Mo7 119.6(2)
Mo4 O34 Mo2 116.7(2)
Co1 O35 Co2 96.0(2)
Co1 O35 Mo1 91.61(19)
Co2 O35 Mo1 101.7(2)
Co1 O35 Mo6 102.8(2)
Co2 O35 Mo6 92.22(19)
Mo1 O35 Mo6 158.8(2)
Co1 O36 Mo4 102.4(2)
Co1 O36 Mo2 101.7(2)
Mo4 O36 Mo2 92.46(17)
Co2 O37 Mo8 100.9(2)
Co2 O37 Mo1 101.2(2)
Mo8 O37 Mo1 102.9(2)
Co2 O37 Mo10 99.6(2)
Mo8 O37 Mo10 153.1(2)
Mo1 O37 Mo10 89.93(16)
Co1 O38 Mo3 102.2(2)
Co1 O38 Mo4 102.4(2)
Mo3 O38 Mo4 96.98(18)
O40 C1 O39 123.4(8)
O40 C1 C2 122.5(8)
O39 C1 C2 114.0(7)
C3 C2 C1 122.8(7)
C2 C3 C4 125.7(7)
C5 C4 C8 119.1(7)
C5 C4 C3 119.1(7)
C8 C4 C3 121.8(6)
C4 C5 C6 119.0(8)
N1 C6 C5 119.2(7)
N1 C7 C8 119.2(8)
C7 C8 C4 119.4(7)
O41 C9 O42 122.4(7)
O41 C9 C10 126.0(7)
O42 C9 C10 111.5(7)
C11 C10 C9 119.9(7)
C10 C11 C12 124.6(7)
C16 C12 C13 117.0(7)
C16 C12 C11 123.7(7)
C13 C12 C11 119.3(7)
C14 C13 C12 120.5(8)
N2 C14 C13 118.8(7)
N2 C15 C16 120.0(8)
C12 C16 C15 120.8(7)
O43 C17 O44 121.9(8)
O43 C17 C18 123.9(8)
O44 C17 C18 114.2(7)
C19 C18 C17 123.4(9)
C18 C19 C20 125.1(9)
C21 C20 C24 117.5(9)
C21 C20 C19 124.4(9)
C24 C20 C19 118.1(9)
C22 C21 C20 118.3(8)
C21 C22 N3 122.4(9)
N3 C23 C24 121.5(10)
C23 C24 C20 119.5(10)
O45 C25 O46 121.0(10)
O45 C25 C26 137.8(17)
O46 C25 C26 101.3(14)
C27 C26 C25 117.0(14)
C26 C27 C28 126.8(14)
C29 C28 C32 117.8(8)
C29 C28 C27 110.1(9)
C32 C28 C27 132.0(10)
C28 C29 C30 119.8(8)
N4 C30 C29 119.8(8)
N4 C31 C32 121.3(8)
C31 C32 C28 120.1(8)
C7 N1 C6 123.9(7)
C15 N2 C14 122.8(7)
C23 N3 C22 120.8(9)
C31 N4 C30 121.1(8)

loop_
_geom_bond_atom_site_label_1
_geom_bond_atom_site_label_2
_geom_bond_distance
Mo1 O2 1.700(5)
Mo1 O11 1.715(5)
Mo1 O29 1.881(5)
Mo1 O14 1.999(5)
Mo1 O37 2.270(5)
Mo1 O35 2.282(5)
Mo1 Co1 2.9868(10)
Mo2 O20 1.698(5)
Mo2 O19 1.709(5)
Mo2 O16 1.934(5)
Mo2 O34 1.962(5)
Mo2 O36 2.282(5)
Mo2 O21 2.320(5)
Mo3 O23 1.698(5)
Mo3 O9 1.697(5)
Mo3 O31 1.922(5)
Mo3 O30 2.011(5)
Mo3 O38 2.256(5)
Mo3 O14 2.316(5)
Mo4 O32 1.710(5)
Mo4 O22 1.706(5)
Mo4 O34 1.894(5)
Mo4 O30 2.002(5)
Mo4 O36 2.264(5)
Mo4 O38 2.266(5)
Mo5 O8 1.699(5)
Mo5 O7 1.704(5)
Mo5 O24 1.890(5)
Mo5 O21 1.980(5)
Mo5 O5 2.296(5)
Mo5 O4 2.297(5)
Mo5 Co1 2.9737(10)
Mo6 O10 1.697(5)
Mo6 O12 1.710(5)
Mo6 O16 1.882(5)
Mo6 O4 2.008(5)
Mo6 O35 2.282(5)
Mo6 O21 2.296(5)
Mo6 Co2 3.0055(10)
Mo7 O18 1.689(6)
Mo7 O15 1.717(5)
Mo7 O25 1.923(5)
Mo7 O33 1.944(5)
Mo7 O28 2.294(5)
Mo7 O17 2.291(5)
Mo8 O26 1.704(5)
Mo8 O13 1.717(5)
Mo8 O31 1.897(5)
Mo8 O37 1.999(5)
Mo8 O14 2.261(5)
Mo8 O5 2.292(5)
Mo8 Co2 3.0087(10)
Mo9 O3 1.704(5)
Mo9 O27 1.710(6)
Mo9 O33 1.914(5)
Mo9 O24 1.938(5)
Mo9 O17 2.274(5)
Mo9 O4 2.279(5)
Mo10 O1 1.694(5)
Mo10 O6 1.703(5)
Mo10 O29 1.937(5)
Mo10 O25 1.941(5)
Mo10 O28 2.244(5)
Mo10 O37 2.344(5)
Co1 O35 1.864(5)
Co1 O5 1.867(5)
Co1 O21 1.890(5)
Co1 O14 1.905(5)
Co1 O36 1.931(5)
Co1 O38 1.931(5)
Co1 Co2 2.7747(13)
Co2 O5 1.869(5)
Co2 O35 1.870(5)
Co2 O4 1.892(5)
Co2 O37 1.901(5)
Co2 O17 1.938(5)
Co2 O28 1.933(5)
Zn1 O6W 2.075(6)
Zn1 O1W 2.068(6)
Zn1 O2W 2.083(6)
Zn1 O3W 2.100(6)
Zn1 O5W 2.121(5)
Zn1 O4W 2.120(5)
O39 C1 1.320(10)
O40 C1 1.202(10)
O41 C9 1.200(9)
O42 C9 1.329(9)
O43 C17 1.213(10)
O44 C17 1.308(10)
O45 C25 1.222(16)
O46 C25 1.270(18)
C1 C2 1.483(11)
C2 C3 1.315(11)
C3 C4 1.482(10)
C4 C5 1.385(10)
C4 C8 1.398(10)
C5 C6 1.393(11)
C6 N1 1.322(11)
C7 N1 1.331(10)
C7 C8 1.373(11)
C9 C10 1.478(10)
C10 C11 1.333(11)
C11 C12 1.474(11)
C12 C16 1.385(11)
C12 C13 1.398(11)
C13 C14 1.374(12)
C14 N2 1.340(12)
C15 N2 1.317(11)
C15 C16 1.363(11)
C17 C18 1.494(12)
C18 C19 1.325(12)
C19 C20 1.433(13)
C20 C21 1.395(12)
C20 C24 1.441(13)
C21 C22 1.354(13)
C22 N3 1.358(13)
C23 N3 1.303(16)
C23 C24 1.351(16)
C25 C26 1.511(10)
C26 C27 1.273(10)
C27 C28 1.468(10)
C28 C29 1.371(13)
C28 C32 1.393(13)
C29 C30 1.376(13)
C30 N4 1.349(12)
C31 N4 1.306(11)
C31 C32 1.348(13)
